data_2001399
loop_
_publ_author_name
'Iulek, J.'
'Zukerman-Schpector, J.'
'Brocksom, T. J.'
'Silva, Jnr, F.'

_publ_section_title
;
 Structures of the Diels--Alder reaction products of thymoquinone and
 1-vinylcyclohexene. I.
 2-Isopropyl-5-methyltricyclo[8.4.0.0^2,7^]tetradeca-4,9-diene-3,6-dione
;
_journal_issue 9
_journal_name_full 'Acta Crystallographica Section C'
_journal_page_first 1657
_journal_page_last 1659
_journal_paper_doi 10.1107/S010827019300229X
_journal_volume 49
_journal_year 1993
_chemical_formula_sum 'C18 H24 O2'
_chemical_formula_weight 272.39
_space_group_IT_number 14
_space_group_name_Hall '-P 2yn'
_space_group_name_H-M_alt 'P 1 21/n 1'
_symmetry_cell_setting monoclinic
_symmetry_space_group_name_Hall '-P 2yn'
_symmetry_space_group_name_H-M 'P 1 21/n 1'
_atom_type_scat_source 'SHELX76 (Sheldrick, 1976)'
_cell_angle_alpha 90.0
_cell_angle_beta 107.530(10)
_cell_angle_gamma 90.0
_cell_formula_units_Z 4
_cell_length_a 12.6640(10)
_cell_length_b 9.4240(10)
_cell_length_c 12.8830(10)
_cell_measurement_reflns_used 25
_cell_measurement_temperature 291
_cell_measurement_theta_max 20
_cell_measurement_theta_min 9
_cell_volume 1466.1(2)
_diffrn_measurement_device 'Enraf-Nonius CAD-4'
_diffrn_measurement_method \w/2\q
_diffrn_radiation_type MoK\a
_diffrn_radiation_wavelength 0.71073
_diffrn_reflns_av_R_equivalents 0.020
_diffrn_reflns_limit_h_max 13
_diffrn_reflns_limit_h_min -14
_diffrn_reflns_limit_k_max 10
_diffrn_reflns_limit_k_min 0
_diffrn_reflns_limit_l_max 14
_diffrn_reflns_limit_l_min 0
_diffrn_reflns_number 2410
_diffrn_reflns_theta_max 24
_diffrn_standards_decay_% +-1.4
_diffrn_standards_interval_time 60
_diffrn_standards_number 1
_exptl_absorpt_coefficient_mu 0.73
_exptl_absorpt_correction_type none
_exptl_crystal_colour Yellow
_exptl_crystal_density_diffrn 1.23
_exptl_crystal_description Irregular
_exptl_crystal_size_max 0.35
_exptl_crystal_size_mid 0.39
_exptl_crystal_size_min 0.15
_refine_diff_density_max 0.23
_refine_diff_density_min -0.19
_refine_ls_extinction_method none
_refine_ls_goodness_of_fit_obs 1.16
_refine_ls_number_parameters 183
_refine_ls_number_reflns 1311
_refine_ls_R_factor_obs 0.055
_refine_ls_shift/esd_max 0.001
_refine_ls_structure_factor_coef F
_refine_ls_weighting_details 'w=[\s^2^F + 0.0005F^2^]^-1^'
_refine_ls_weighting_scheme calc
_refine_ls_wR_factor_obs 0.059
_reflns_number_observed 1311
_reflns_number_total 2297
_reflns_observed_criterion I>3\s(I)
_cod_data_source_file li1046.cif
_cod_data_source_block li1046_structure_1_of_1
_cod_depositor_comments
;
The following automatic conversions were performed:

'_refine_ls_weighting_scheme' value 'w=[\s^2^F + 0.0005F^2^]^-1^' was
changed to 'calc'. New tag '_refine_ls_weighting_details' was
created. The value of the new tag was set to 'w=[\s^2^F +
0.0005F^2^]^-1^'.

Automatic conversion script
Id: cif_fix_values 3143 2015-03-26 13:38:13Z robertas 
;
_cod_original_cell_volume 1466.1(3)
_cod_database_code 2001399

loop_
_space_group_symop_id
_space_group_symop_operation_xyz
1 x,y,z
2 -x+1/2,y+1/2,-z+1/2
3 -x,-y,-z
4 x+1/2,-y+1/2,z+1/2

loop_
_atom_site_label
_atom_site_fract_x
_atom_site_fract_y
_atom_site_fract_z
O(1) .5029(2) .2458(3) .4635(2)
O(2) .9089(2) .1916(3) .4447(3)
C(1) .7128(3) .4441(4) .5368(3)
C(2) .6544(3) .3696(4) .4261(3)
C(3) .5935(3) .2371(5) .4499(3)
C(4) .6468(4) .0969(4) .4596(3)
C(5) .7478(3) .0752(4) .4514(3)
C(6) .8090(3) .1968(4) .4250(3)
C(7) .7402(3) .3221(4) .3685(3)
C(8) .8138(3) .4444(4) .3537(3)
C(9) .8542(3) .5340(4) .4522(3)
C(10) .8096(3) .5352(4) .5343(3)
C(11) .8580(3) .6212(4) .6351(3)
C(12) .8957(3) .5241(5) .7344(3)
C(13) .8008(3) .4304(5) .7425(3)
C(14) .7510(3) .3456(4) .6375(3)
C(15) .5619(3) .4679(5) .3541(3)
C(16) .5915(4) .6228(5) .3430(4)
C(17) .5071(4) .4054(6) .2413(4)
C(18) .8047(4) -.0655(5) .4694(4)
H(C1) .6447 .5090 .5534
H(C4) .6011 .0142 .4866
H(C7) .6957 .2708 .2831
H(C8) .8638 .3953 .3244
H'(C8) .7717 .5036 .2956
H(C9) .9293 .5944 .4830
H(C11) .8066 .7105 .6588
H'(C11) .9056 .7031 .6269
H(C12) .9613 .4590 .7321
H'(C12) .9296 .5669 .7976
H(C13) .7406 .4910 .7606
H'(C13) .8201 .3600 .8156
H(C14) .6973 .2850 .6567
H'(C14) .8047 .2808 .6207
H(C15) .4872 .4802 .3735
H(C16) .6244 .6661 .4125
H'(C16) .6413 .6347 .3004
H"(C16) .5257 .6799 .3070
H(C17) .4884 .3065 .2472
H'(C17) .4401 .4535 .2033
H"(C17) .5558 .4083 .1967
H(C18) .7572 -.1365 .4862
H'(C18) .8208 -.0937 .4052
H"(C18) .8707 -.0600 .5280

loop_
_geom_angle_atom_site_label_1
_geom_angle_atom_site_label_2
_geom_angle_atom_site_label_3
_geom_angle
_geom_angle_publ_flag
C(2) C(1) C(10) 113.7(3) yes
C(2) C(1) C(14) 116.0(3) yes
C(10) C(1) C(14) 108.0(3) yes
C(1) C(2) C(3) 108.0(3) yes
C(1) C(2) C(7) 111.0(3) yes
C(1) C(2) C(15) 109.9(3) yes
C(3) C(2) C(7) 108.9(3) yes
C(3) C(2) C(15) 105.5(3) yes
C(7) C(2) C(15) 113.2(3) yes
O(1) C(3) C(2) 121.6(4) yes
O(1) C(3) C(4) 118.5(4) yes
C(2) C(3) C(4) 119.9(4) yes
C(3) C(4) C(5) 124.0(4) yes
C(4) C(5) C(6) 118.8(4) yes
C(4) C(5) C(18) 123.7(4) yes
C(6) C(5) C(18) 117.5(4) yes
O(2) C(6) C(5) 120.4(4) yes
O(2) C(6) C(7) 122.9(4) yes
C(5) C(6) C(7) 116.6(3) yes
C(2) C(7) C(6) 112.2(3) yes
C(2) C(7) C(8) 112.5(3) yes
C(6) C(7) C(8) 111.3(3) yes
C(7) C(8) C(9) 112.9(3) yes
C(8) C(9) C(10) 124.2(4) yes
C(1) C(10) C(9) 123.5(4) yes
C(1) C(10) C(11) 114.4(3) yes
C(9) C(10) C(11) 122.0(4) yes
C(10) C(11) C(12) 110.2(4) yes
C(11) C(12) C(13) 110.6(4) yes
C(12) C(13) C(14) 111.4(4) yes
C(1) C(14) C(13) 111.6(3) yes
C(2) C(15) C(16) 117.5(4) yes
C(2) C(15) C(17) 112.4(3) yes
C(16) C(15) C(17) 109.5(4) yes

loop_
_geom_bond_atom_site_label_1
_geom_bond_atom_site_label_2
_geom_bond_distance
_geom_bond_publ_flag
O(1) C(3) 1.215(5) yes
C(1) C(2) 1.562(5) yes
C(1) C(14) 1.549(5) yes
C(2) C(7) 1.555(6) yes
C(3) C(4) 1.472(6) yes
C(5) C(6) 1.479(6) yes
C(6) C(7) 1.517(6) yes
C(8) C(9) 1.481(6) yes
C(10) C(11) 1.496(6) yes
C(12) C(13) 1.520(6) yes
C(15) C(16) 1.525(7) yes
O(2) C(6) 1.214(6) yes
C(1) C(10) 1.505(6) yes
C(2) C(3) 1.546(6) yes
C(2) C(15) 1.561(6) yes
C(4) C(5) 1.331(7) yes
C(5) C(18) 1.493(6) yes
C(7) C(8) 1.530(6) yes
C(9) C(10) 1.341(6) yes
C(11) C(12) 1.528(6) yes
C(13) C(14) 1.534(6) yes
C(15) C(17) 1.527(6) yes
